data_7160225
loop_
_publ_author_name
'Dupud, Raju'
'Merugu, Karthik Kumar'
'R, Remyachand'
'Ramesh, Remya'

_publ_section_title
;
 Synthesis of benzosultams via Ag(I)-catalyzed alkylative cyclization of
 vinyl sulfonamides
;
_journal_name_full 'Organic &amp; Biomolecular Chemistry'
_journal_paper_doi 10.1039/D4OB01583E
_journal_year 2024
_chemical_formula_moiety 'C19 H23 N O2 S'
_chemical_formula_sum 'C19 H23 N O2 S'
_chemical_formula_weight 329.44
_space_group_crystal_system monoclinic
_space_group_IT_number 14
_space_group_name_Hall '-P 2ybc'
_space_group_name_H-M_alt 'P 1 21/c 1'
_atom_sites_solution_hydrogens geom
_audit_creation_method SHELXL-2019/3
_audit_update_record
;
2024-09-27 deposited with the CCDC.	2024-11-07 downloaded from the CCDC.
;
_cell_angle_alpha 90
_cell_angle_beta 97.8140(10)
_cell_angle_gamma 90
_cell_formula_units_Z 4
_cell_length_a 13.6647(4)
_cell_length_b 17.8621(5)
_cell_length_c 7.4013(2)
_cell_measurement_reflns_used 4656
_cell_measurement_temperature 100(2)
_cell_measurement_theta_max 24.9545
_cell_measurement_theta_min 3.003
_cell_volume 1789.74(9)
_computing_cell_refinement '<i>SAINT</i> (Bruker, 2016)'
_computing_data_collection '<i>APEX3</i> (Bruker, 2016)'
_computing_data_reduction 'Bruker SAINT'
_computing_molecular_graphics 'Bruker SHELXTL'
_computing_publication_material 'Bruker SHELXTL'
_computing_structure_refinement 'SHELXL-2018/3 (Sheldrick, 2018)'
_computing_structure_solution 'SHELXT 2018/2 (Sheldrick, 2018)'
_diffrn_ambient_temperature 100(2)
_diffrn_measured_fraction_theta_full 0.998
_diffrn_measured_fraction_theta_max 0.992
_diffrn_measurement_device_type 'Bruker D8 QUEST PHOTON-100'
_diffrn_measurement_method '\w and \f'
_diffrn_radiation_type MoK\a
_diffrn_radiation_wavelength 0.71073
_diffrn_reflns_av_R_equivalents 0.0644
_diffrn_reflns_av_unetI/netI 0.0719
_diffrn_reflns_Laue_measured_fraction_full 0.998
_diffrn_reflns_Laue_measured_fraction_max 0.992
_diffrn_reflns_limit_h_max 17
_diffrn_reflns_limit_h_min -16
_diffrn_reflns_limit_k_max 12
_diffrn_reflns_limit_k_min -22
_diffrn_reflns_limit_l_max 9
_diffrn_reflns_limit_l_min -9
_diffrn_reflns_number 14932
_diffrn_reflns_point_group_measured_fraction_full 0.998
_diffrn_reflns_point_group_measured_fraction_max 0.992
_diffrn_reflns_theta_full 25.242
_diffrn_reflns_theta_max 26.333
_diffrn_reflns_theta_min 2.280
_exptl_absorpt_coefficient_mu 0.190
_exptl_absorpt_correction_T_max 0.7454
_exptl_absorpt_correction_T_min 0.5911
_exptl_absorpt_correction_type multi-scan
_exptl_absorpt_process_details
;
 SADABS 2016/2: Krause, L., Herbst-Irmer, R., Sheldrick G.M. & Stalke D.,
 J. Appl. Cryst. 48 (2015) 3-10
;
_exptl_crystal_colour colourless
_exptl_crystal_density_diffrn 1.223
_exptl_crystal_description block
_exptl_crystal_F_000 704
_exptl_crystal_size_max 0.200
_exptl_crystal_size_mid 0.160
_exptl_crystal_size_min 0.100
_refine_diff_density_max 0.666
_refine_diff_density_min -0.526
_refine_diff_density_rms 0.064
_refine_ls_extinction_method none
_refine_ls_goodness_of_fit_ref 1.090
_refine_ls_hydrogen_treatment constr
_refine_ls_matrix_type full
_refine_ls_number_parameters 261
_refine_ls_number_reflns 3606
_refine_ls_number_restraints 148
_refine_ls_restrained_S_all 1.133
_refine_ls_R_factor_all 0.1208
_refine_ls_R_factor_gt 0.0771
_refine_ls_shift/su_max 0.001
_refine_ls_shift/su_mean 0.000
_refine_ls_structure_factor_coef Fsqd
_refine_ls_weighting_details 'w=1/[\s^2^(Fo^2^)+(0.0595P)^2^+3.4397P] where P=(Fo^2^+2Fc^2^)/3'
_refine_ls_weighting_scheme calc
_refine_ls_wR_factor_gt 0.1711
_refine_ls_wR_factor_ref 0.1943
_reflns_Friedel_coverage 0.000
_reflns_number_gt 2434
_reflns_number_total 3606
_reflns_threshold_expression 'I > 2\s(I)'
_cod_data_source_file d4ob01583e2.cif
_cod_data_source_block KB1492_0m_a
_cod_original_sg_symbol_H-M 'P 21/c'
_cod_database_code 7160225
_shelx_shelxl_version_number 2019/3
_shelx_space_group_comment
;
The symmetry employed for this shelxl refinement is uniquely defined
by the following loop, which should always be used as a source of
symmetry information in preference to the above space-group names.
They are only intended as comments.
;
_shelx_estimated_absorpt_t_min 0.963
_shelx_estimated_absorpt_t_max 0.981

loop_
_space_group_symop_operation_xyz
'x, y, z'
'-x, y+1/2, -z+1/2'
'-x, -y, -z'
'x, -y-1/2, z-1/2'

loop_
_atom_site_label
_atom_site_type_symbol
_atom_site_fract_x
_atom_site_fract_y
_atom_site_fract_z
_atom_site_U_iso_or_equiv
_atom_site_adp_type
_atom_site_occupancy
_atom_site_site_symmetry_order
_atom_site_calc_flag
_atom_site_refinement_flags_posn
_atom_site_refinement_flags_adp
_atom_site_refinement_flags_occupancy
_atom_site_disorder_assembly
_atom_site_disorder_group
C1 C 0.2428(3) 0.3253(2) 0.3560(6) 0.0439(10) Uani 1 1 d . . . . .
H1 H 0.252667 0.299168 0.468690 0.053 Uiso 1 1 calc R U . . .
C2 C 0.1543(3) 0.3167(3) 0.2393(6) 0.0536(12) Uani 1 1 d . . . . .
H2 H 0.104187 0.284930 0.273496 0.064 Uiso 1 1 calc R U . . .
C3 C 0.1391(3) 0.3541(3) 0.0741(6) 0.0520(12) Uani 1 1 d . . . . .
H3 H 0.078691 0.348375 -0.004902 0.062 Uiso 1 1 calc R U . . .
C4 C 0.2132(3) 0.4003(2) 0.0247(6) 0.0432(10) Uani 1 1 d . . . . .
H4 H 0.203273 0.426265 -0.088340 0.052 Uiso 1 1 calc R U . . .
C5 C 0.3014(3) 0.4085(2) 0.1398(5) 0.0346(9) Uani 1 1 d . . . . .
H5 H 0.352136 0.439230 0.103753 0.042 Uiso 1 1 calc R U . . .
C6 C 0.3165(3) 0.3721(2) 0.3081(5) 0.0332(9) Uani 1 1 d . . . . .
C7 C 0.4083(3) 0.38403(19) 0.4387(5) 0.0286(8) Uani 1 1 d . . . . .
C8 C 0.4004(3) 0.4038(2) 0.6198(5) 0.0316(8) Uani 1 1 d . . . . .
H8 H 0.336529 0.406774 0.656600 0.038 Uiso 1 1 calc R U . . .
C9 C 0.4822(3) 0.4192(2) 0.7473(5) 0.0328(9) Uani 1 1 d . . . . .
H9 H 0.473598 0.433313 0.867913 0.039 Uiso 1 1 calc R U . . .
C10 C 0.5760(3) 0.4140(2) 0.6991(5) 0.0324(9) Uani 1 1 d . . . . .
H10 H 0.632211 0.424950 0.785449 0.039 Uiso 1 1 calc R U . . .
C11 C 0.5872(3) 0.3927(2) 0.5232(5) 0.0313(8) Uani 1 1 d . . . . .
C12 C 0.5044(3) 0.37855(19) 0.3937(4) 0.0279(8) Uani 1 1 d . . . . .
C13 C 0.4872(3) 0.2895(2) 0.1263(5) 0.0398(10) Uani 1 1 d . . . . .
H13A H 0.507050 0.286230 0.004145 0.060 Uiso 1 1 calc R U . . .
H13B H 0.414988 0.291067 0.116167 0.060 Uiso 1 1 calc R U . . .
H13C H 0.511920 0.245639 0.197920 0.060 Uiso 1 1 calc R U . . .
C14 C 0.6841(3) 0.3816(3) 0.4542(5) 0.0519(11) Uani 1 1 d D U . . .
H14 H 0.703079 0.329113 0.490540 0.062 Uiso 1 1 calc R U . A 1
N1 N 0.5290(2) 0.35820(16) 0.2176(4) 0.0288(7) Uani 1 1 d . . . . .
O1 O 0.6583(2) 0.44862(15) 0.1337(4) 0.0408(7) Uani 1 1 d . . . . .
O2 O 0.6908(2) 0.31342(16) 0.1283(4) 0.0453(7) Uani 1 1 d . . . . .
S1 S 0.64843(7) 0.37605(6) 0.21149(12) 0.0342(3) Uani 1 1 d . . . . .
C15 C 0.7715(4) 0.4257(3) 0.5238(9) 0.0363(15) Uani 0.595(5) 1 d D U P B 1
H15C H 0.759163 0.449062 0.639923 0.044 Uiso 0.595(5) 1 calc R U P B 1
H15D H 0.777496 0.466830 0.436288 0.044 Uiso 0.595(5) 1 calc R U P B 1
C16 C 0.8715(6) 0.3854(5) 0.5584(10) 0.0555(17) Uani 0.595(5) 1 d D U P B 1
C17 C 0.9396(7) 0.4461(6) 0.6599(17) 0.071(3) Uani 0.595(5) 1 d D U P B 1
H17A H 0.943491 0.489263 0.579417 0.106 Uiso 0.595(5) 1 calc R U P B 1
H17B H 1.005854 0.425309 0.694659 0.106 Uiso 0.595(5) 1 calc R U P B 1
H17C H 0.912392 0.462017 0.769584 0.106 Uiso 0.595(5) 1 calc R U P B 1
C18 C 0.9203(8) 0.3142(5) 0.6392(15) 0.082(2) Uani 0.595(5) 1 d D U P B 1
H18A H 0.903659 0.272522 0.554525 0.123 Uiso 0.595(5) 1 calc R U P B 1
H18B H 0.896496 0.303241 0.755421 0.123 Uiso 0.595(5) 1 calc R U P B 1
H18C H 0.992086 0.321037 0.659680 0.123 Uiso 0.595(5) 1 calc R U P B 1
C19 C 0.8984(6) 0.3878(5) 0.3647(10) 0.060(2) Uani 0.595(5) 1 d D U P B 1
H19A H 0.875588 0.341770 0.300157 0.089 Uiso 0.595(5) 1 calc R U P B 1
H19B H 0.970202 0.392001 0.369805 0.089 Uiso 0.595(5) 1 calc R U P B 1
H19C H 0.866564 0.431098 0.300034 0.089 Uiso 0.595(5) 1 calc R U P B 1
C15D C 0.7699(7) 0.3451(6) 0.5492(15) 0.055(2) Uani 0.405(5) 1 d D U P B 2
H15A H 0.792261 0.308436 0.463264 0.066 Uiso 0.405(5) 1 calc R U P B 2
H15B H 0.747202 0.315796 0.649220 0.066 Uiso 0.405(5) 1 calc R U P B 2
C16D C 0.8606(8) 0.3882(7) 0.6320(14) 0.058(2) Uani 0.405(5) 1 d D U P B 2
C17D C 0.9059(11) 0.4593(8) 0.694(2) 0.068(3) Uani 0.405(5) 1 d D U P B 2
H17D H 0.916695 0.489615 0.588048 0.102 Uiso 0.405(5) 1 calc R U P B 2
H17E H 0.969415 0.449815 0.769292 0.102 Uiso 0.405(5) 1 calc R U P B 2
H17F H 0.862159 0.486186 0.766018 0.102 Uiso 0.405(5) 1 calc R U P B 2
C18D C 0.8367(9) 0.3578(7) 0.8080(14) 0.058(3) Uani 0.405(5) 1 d D U P B 2
H18D H 0.782733 0.321498 0.784210 0.086 Uiso 0.405(5) 1 calc R U P B 2
H18E H 0.816367 0.398890 0.882552 0.086 Uiso 0.405(5) 1 calc R U P B 2
H18F H 0.895122 0.333170 0.873242 0.086 Uiso 0.405(5) 1 calc R U P B 2
C19D C 0.9087(10) 0.3343(8) 0.5186(18) 0.067(2) Uani 0.405(5) 1 d D U P B 2
H19D H 0.861431 0.295070 0.473594 0.100 Uiso 0.405(5) 1 calc R U P B 2
H19E H 0.965974 0.311568 0.592580 0.100 Uiso 0.405(5) 1 calc R U P B 2
H19F H 0.930351 0.360718 0.415006 0.100 Uiso 0.405(5) 1 calc R U P B 2

loop_
_atom_site_aniso_label
_atom_site_aniso_U_11
_atom_site_aniso_U_22
_atom_site_aniso_U_33
_atom_site_aniso_U_23
_atom_site_aniso_U_13
_atom_site_aniso_U_12
C1 0.045(2) 0.045(2) 0.040(2) 0.006(2) 0.003(2) -0.005(2)
C2 0.041(3) 0.063(3) 0.056(3) 0.005(2) 0.004(2) -0.010(2)
C3 0.041(3) 0.064(3) 0.047(3) -0.004(2) -0.006(2) -0.004(2)
C4 0.048(3) 0.044(2) 0.034(2) -0.0008(19) -0.0041(19) 0.006(2)
C5 0.039(2) 0.0345(19) 0.030(2) -0.0018(17) 0.0035(17) 0.0013(17)
C6 0.038(2) 0.0333(19) 0.0280(19) -0.0010(17) 0.0031(16) 0.0039(17)
C7 0.038(2) 0.0237(17) 0.0240(18) 0.0041(15) 0.0051(16) -0.0019(16)
C8 0.041(2) 0.0298(18) 0.0256(19) 0.0039(16) 0.0091(17) 0.0031(16)
C9 0.052(2) 0.0306(19) 0.0166(17) -0.0004(15) 0.0084(17) 0.0080(18)
C10 0.047(2) 0.0305(18) 0.0194(18) -0.0012(15) 0.0022(16) -0.0002(17)
C11 0.038(2) 0.035(2) 0.0210(18) 0.0007(16) 0.0043(16) 0.0033(16)
C12 0.043(2) 0.0226(16) 0.0185(17) 0.0000(15) 0.0048(15) 0.0017(16)
C13 0.066(3) 0.0303(19) 0.023(2) -0.0063(16) 0.0056(19) -0.0022(19)
C14 0.040(2) 0.090(3) 0.024(2) -0.006(2) -0.0001(17) 0.007(2)
N1 0.0391(18) 0.0293(15) 0.0174(14) -0.0046(12) 0.0018(13) 0.0025(13)
O1 0.0455(17) 0.0404(15) 0.0377(16) 0.0029(13) 0.0101(13) -0.0002(13)
O2 0.0555(18) 0.0477(16) 0.0327(15) -0.0029(13) 0.0064(13) 0.0177(14)
S1 0.0412(6) 0.0416(5) 0.0196(5) -0.0031(4) 0.0038(4) 0.0075(5)
C15 0.038(3) 0.043(3) 0.027(3) 0.004(3) 0.001(2) -0.002(3)
C16 0.047(3) 0.062(3) 0.056(4) 0.012(3) 0.004(3) -0.001(3)
C17 0.076(5) 0.065(5) 0.068(5) 0.007(4) 0.001(5) 0.027(4)
C18 0.092(5) 0.075(4) 0.073(5) 0.014(4) -0.010(4) -0.014(4)
C19 0.039(4) 0.073(5) 0.066(5) 0.000(4) 0.007(4) -0.002(4)
C15D 0.051(4) 0.066(4) 0.046(4) 0.007(4) 0.003(4) 0.000(4)
C16D 0.051(4) 0.067(4) 0.054(4) 0.022(4) 0.004(4) 0.003(3)
C17D 0.084(6) 0.071(5) 0.052(5) 0.003(5) 0.022(5) 0.043(5)
C18D 0.053(5) 0.065(5) 0.047(5) 0.028(5) -0.017(4) -0.016(5)
C19D 0.059(4) 0.077(5) 0.061(5) 0.011(4) -0.005(4) 0.005(4)

loop_
_atom_type_symbol
_atom_type_description
_atom_type_scat_dispersion_real
_atom_type_scat_dispersion_imag
_atom_type_scat_source
C C 0.0033 0.0016 'International Tables Vol C Tables 4.2.6.8 and 6.1.1.4'
H H 0.0000 0.0000 'International Tables Vol C Tables 4.2.6.8 and 6.1.1.4'
N N 0.0061 0.0033 'International Tables Vol C Tables 4.2.6.8 and 6.1.1.4'
O O 0.0106 0.0060 'International Tables Vol C Tables 4.2.6.8 and 6.1.1.4'
S S 0.1246 0.1234 'International Tables Vol C Tables 4.2.6.8 and 6.1.1.4'

loop_
_geom_angle_atom_site_label_1
_geom_angle_atom_site_label_2
_geom_angle_atom_site_label_3
_geom_angle
_geom_angle_site_symmetry_1
_geom_angle_site_symmetry_3
_geom_angle_publ_flag
C6 C1 C2 120.4(4) . . ?
C6 C1 H1 119.8 . . ?
C2 C1 H1 119.8 . . ?
C3 C2 C1 120.4(4) . . ?
C3 C2 H2 119.8 . . ?
C1 C2 H2 119.8 . . ?
C2 C3 C4 119.4(4) . . ?
C2 C3 H3 120.3 . . ?
C4 C3 H3 120.3 . . ?
C5 C4 C3 120.3(4) . . ?
C5 C4 H4 119.9 . . ?
C3 C4 H4 119.9 . . ?
C4 C5 C6 120.6(4) . . ?
C4 C5 H5 119.7 . . ?
C6 C5 H5 119.7 . . ?
C1 C6 C5 118.9(4) . . ?
C1 C6 C7 119.7(3) . . ?
C5 C6 C7 121.4(3) . . ?
C12 C7 C8 116.2(3) . . ?
C12 C7 C6 124.6(3) . . ?
C8 C7 C6 119.2(3) . . ?
C9 C8 C7 122.6(4) . . ?
C9 C8 H8 118.7 . . ?
C7 C8 H8 118.7 . . ?
C10 C9 C8 120.1(3) . . ?
C10 C9 H9 119.9 . . ?
C8 C9 H9 119.9 . . ?
C9 C10 C11 119.1(4) . . ?
C9 C10 H10 120.4 . . ?
C11 C10 H10 120.4 . . ?
C10 C11 C12 120.7(3) . . ?
C10 C11 C14 125.0(3) . . ?
C12 C11 C14 114.4(3) . . ?
C7 C12 C11 121.3(3) . . ?
C7 C12 N1 125.2(3) . . ?
C11 C12 N1 113.5(3) . . ?
N1 C13 H13A 109.5 . . ?
N1 C13 H13B 109.5 . . ?
H13A C13 H13B 109.5 . . ?
N1 C13 H13C 109.5 . . ?
H13A C13 H13C 109.5 . . ?
H13B C13 H13C 109.5 . . ?
C15D C14 C11 126.4(6) . . ?
C15 C14 C11 121.7(4) . . ?
C15D C14 S1 123.7(6) . . ?
C15 C14 S1 118.6(4) . . ?
C11 C14 S1 102.4(3) . . ?
C15 C14 H14 104.0 . . ?
C11 C14 H14 104.0 . . ?
S1 C14 H14 104.0 . . ?
C12 N1 C13 120.1(3) . . ?
C12 N1 S1 109.0(2) . . ?
C13 N1 S1 117.7(3) . . ?
O1 S1 O2 117.84(17) . . ?
O1 S1 N1 109.26(16) . . ?
O2 S1 N1 108.38(17) . . ?
O1 S1 C14 108.9(2) . . ?
O2 S1 C14 113.6(2) . . ?
N1 S1 C14 96.73(17) . . ?
C14 C15 C16 118.1(6) . . ?
C14 C15 H15C 107.8 . . ?
C16 C15 H15C 107.8 . . ?
C14 C15 H15D 107.8 . . ?
C16 C15 H15D 107.8 . . ?
H15C C15 H15D 107.1 . . ?
C18 C16 C19 104.1(7) . . ?
C18 C16 C15 142.2(8) . . ?
C19 C16 C15 98.8(6) . . ?
C18 C16 C17 101.1(7) . . ?
C19 C16 C17 103.3(7) . . ?
C15 C16 C17 102.4(6) . . ?
C16 C17 H17A 109.5 . . ?
C16 C17 H17B 109.5 . . ?
H17A C17 H17B 109.5 . . ?
C16 C17 H17C 109.5 . . ?
H17A C17 H17C 109.5 . . ?
H17B C17 H17C 109.5 . . ?
C16 C18 H18A 109.5 . . ?
C16 C18 H18B 109.5 . . ?
H18A C18 H18B 109.5 . . ?
C16 C18 H18C 109.5 . . ?
H18A C18 H18C 109.5 . . ?
H18B C18 H18C 109.5 . . ?
C16 C19 H19A 109.5 . . ?
C16 C19 H19B 109.5 . . ?
H19A C19 H19B 109.5 . . ?
C16 C19 H19C 109.5 . . ?
H19A C19 H19C 109.5 . . ?
H19B C19 H19C 109.5 . . ?
C14 C15D C16D 122.3(9) . . ?
C14 C15D C19D 136.8(9) . . ?
C16D C15D C19D 48.9(5) . . ?
C14 C15D C18D 130.2(9) . . ?
C16D C15D C18D 47.2(5) . . ?
C19D C15D C18D 78.5(6) . . ?
C14 C15D H15A 106.8 . . ?
C16D C15D H15A 106.8 . . ?
C19D C15D H15A 58.0 . . ?
C18D C15D H15A 123.0 . . ?
C14 C15D H15B 106.8 . . ?
C16D C15D H15B 106.8 . . ?
C19D C15D H15B 116.3 . . ?
C18D C15D H15B 59.8 . . ?
H15A C15D H15B 106.6 . . ?
C17D C16D C19D 122.6(11) . . ?
C17D C16D C18D 100.2(11) . . ?
C19D C16D C18D 115.2(11) . . ?
C17D C16D C15D 149.0(12) . . ?
C19D C16D C15D 81.0(9) . . ?
C18D C16D C15D 84.5(8) . . ?
C16D C17D H17D 109.5 . . ?
C16D C17D H17E 109.5 . . ?
H17D C17D H17E 109.5 . . ?
C16D C17D H17F 109.5 . . ?
H17D C17D H17F 109.5 . . ?
H17E C17D H17F 109.5 . . ?
C16D C18D C15D 48.3(5) . . ?
C16D C18D H18D 109.5 . . ?
C15D C18D H18D 61.5 . . ?
C16D C18D H18E 109.5 . . ?
C15D C18D H18E 119.5 . . ?
H18D C18D H18E 109.5 . . ?
C16D C18D H18F 109.5 . . ?
C15D C18D H18F 130.5 . . ?
H18D C18D H18F 109.5 . . ?
H18E C18D H18F 109.5 . . ?
C16D C19D C15D 50.2(5) . . ?
C16D C19D H19D 109.5 . . ?
C15D C19D H19D 60.3 . . ?
C16D C19D H19E 109.5 . . ?
C15D C19D H19E 133.8 . . ?
H19D C19D H19E 109.5 . . ?
C16D C19D H19F 109.5 . . ?
C15D C19D H19F 116.4 . . ?
H19D C19D H19F 109.5 . . ?
H19E C19D H19F 109.5 . . ?

loop_
_geom_bond_atom_site_label_1
_geom_bond_atom_site_label_2
_geom_bond_distance
_geom_bond_site_symmetry_2
_geom_bond_publ_flag
C1 C6 1.391(6) . ?
C1 C2 1.395(6) . ?
C1 H1 0.9500 . ?
C2 C3 1.385(6) . ?
C2 H2 0.9500 . ?
C3 C4 1.393(6) . ?
C3 H3 0.9500 . ?
C4 C5 1.386(5) . ?
C4 H4 0.9500 . ?
C5 C6 1.396(5) . ?
C5 H5 0.9500 . ?
C6 C7 1.491(5) . ?
C7 C12 1.401(5) . ?
C7 C8 1.405(5) . ?
C8 C9 1.389(5) . ?
C8 H8 0.9500 . ?
C9 C10 1.379(5) . ?
C9 H9 0.9500 . ?
C10 C11 1.385(5) . ?
C10 H10 0.9500 . ?
C11 C12 1.404(5) . ?
C11 C14 1.496(5) . ?
C12 N1 1.436(4) . ?
C13 N1 1.477(5) . ?
C13 H13A 0.9800 . ?
C13 H13B 0.9800 . ?
C13 H13C 0.9800 . ?
C14 C15D 1.438(8) . ?
C14 C15 1.464(6) . ?
C14 S1 1.799(4) . ?
C14 H14 1.0000 . ?
N1 S1 1.670(3) . ?
O1 S1 1.432(3) . ?
O2 S1 1.436(3) . ?
C15 C16 1.536(7) . ?
C15 H15C 0.9900 . ?
C15 H15D 0.9900 . ?
C16 C18 1.519(8) . ?
C16 C19 1.527(8) . ?
C16 C17 1.554(8) . ?
C17 H17A 0.9800 . ?
C17 H17B 0.9800 . ?
C17 H17C 0.9800 . ?
C18 H18A 0.9800 . ?
C18 H18B 0.9800 . ?
C18 H18C 0.9800 . ?
C19 H19A 0.9800 . ?
C19 H19B 0.9800 . ?
C19 H19C 0.9800 . ?
C15D C16D 1.516(9) . ?
C15D C19D 1.950(16) . ?
C15D C18D 2.019(15) . ?
C15D H15A 0.9900 . ?
C15D H15B 0.9900 . ?
C16D C17D 1.460(9) . ?
C16D C19D 1.487(9) . ?
C16D C18D 1.488(9) . ?
C17D H17D 0.9800 . ?
C17D H17E 0.9800 . ?
C17D H17F 0.9800 . ?
C18D H18D 0.9800 . ?
C18D H18E 0.9800 . ?
C18D H18F 0.9800 . ?
C19D H19D 0.9800 . ?
C19D H19E 0.9800 . ?
C19D H19F 0.9800 . ?

loop_
_geom_torsion_atom_site_label_1
_geom_torsion_atom_site_label_2
_geom_torsion_atom_site_label_3
_geom_torsion_atom_site_label_4
_geom_torsion
_geom_torsion_site_symmetry_1
_geom_torsion_site_symmetry_2
_geom_torsion_site_symmetry_3
_geom_torsion_site_symmetry_4
_geom_torsion_publ_flag
C6 C1 C2 C3 0.4(7) . . . . ?
C1 C2 C3 C4 0.3(7) . . . . ?
C2 C3 C4 C5 0.2(7) . . . . ?
C3 C4 C5 C6 -1.4(6) . . . . ?
C2 C1 C6 C5 -1.6(6) . . . . ?
C2 C1 C6 C7 176.6(4) . . . . ?
C4 C5 C6 C1 2.1(6) . . . . ?
C4 C5 C6 C7 -176.1(3) . . . . ?
C1 C6 C7 C12 131.3(4) . . . . ?
C5 C6 C7 C12 -50.5(5) . . . . ?
C1 C6 C7 C8 -50.1(5) . . . . ?
C5 C6 C7 C8 128.1(4) . . . . ?
C12 C7 C8 C9 1.7(5) . . . . ?
C6 C7 C8 C9 -177.0(3) . . . . ?
C7 C8 C9 C10 -1.2(5) . . . . ?
C8 C9 C10 C11 -0.6(5) . . . . ?
C9 C10 C11 C12 1.8(5) . . . . ?
C9 C10 C11 C14 -177.3(4) . . . . ?
C8 C7 C12 C11 -0.5(5) . . . . ?
C6 C7 C12 C11 178.1(3) . . . . ?
C8 C7 C12 N1 179.1(3) . . . . ?
C6 C7 C12 N1 -2.3(5) . . . . ?
C10 C11 C12 C7 -1.3(5) . . . . ?
C14 C11 C12 C7 177.9(4) . . . . ?
C10 C11 C12 N1 179.1(3) . . . . ?
C14 C11 C12 N1 -1.8(5) . . . . ?
C10 C11 C14 C15D 42.2(9) . . . . ?
C12 C11 C14 C15D -136.9(7) . . . . ?
C10 C11 C14 C15 -32.0(7) . . . . ?
C12 C11 C14 C15 148.9(4) . . . . ?
C10 C11 C14 S1 -167.4(3) . . . . ?
C12 C11 C14 S1 13.5(4) . . . . ?
C7 C12 N1 C13 -51.7(5) . . . . ?
C11 C12 N1 C13 127.9(4) . . . . ?
C7 C12 N1 S1 168.1(3) . . . . ?
C11 C12 N1 S1 -12.3(4) . . . . ?
C12 N1 S1 O1 -94.8(2) . . . . ?
C13 N1 S1 O1 123.9(3) . . . . ?
C12 N1 S1 O2 135.6(2) . . . . ?
C13 N1 S1 O2 -5.7(3) . . . . ?
C12 N1 S1 C14 17.9(3) . . . . ?
C13 N1 S1 C14 -123.4(3) . . . . ?
C15D C14 S1 O1 -113.4(6) . . . . ?
C15 C14 S1 O1 -42.0(5) . . . . ?
C11 C14 S1 O1 95.2(3) . . . . ?
C15D C14 S1 O2 20.1(7) . . . . ?
C15 C14 S1 O2 91.5(4) . . . . ?
C11 C14 S1 O2 -131.3(3) . . . . ?
C15D C14 S1 N1 133.6(6) . . . . ?
C15 C14 S1 N1 -155.0(4) . . . . ?
C11 C14 S1 N1 -17.8(3) . . . . ?
C11 C14 C15 C16 139.1(6) . . . . ?
S1 C14 C15 C16 -92.2(6) . . . . ?
C14 C15 C16 C18 -43.6(15) . . . . ?
C14 C15 C16 C19 83.5(7) . . . . ?
C14 C15 C16 C17 -170.7(7) . . . . ?
C11 C14 C15D C16D -106.3(10) . . . . ?
S1 C14 C15D C16D 109.2(10) . . . . ?
C11 C14 C15D C19D -168.7(9) . . . . ?
S1 C14 C15D C19D 46.8(14) . . . . ?
C11 C14 C15D C18D -47.6(12) . . . . ?
S1 C14 C15D C18D 167.9(6) . . . . ?
C14 C15D C16D C17D 17(3) . . . . ?
C19D C15D C16D C17D 143(2) . . . . ?
C18D C15D C16D C17D -101(2) . . . . ?
C14 C15D C16D C19D -126.3(11) . . . . ?
C18D C15D C16D C19D 116.6(11) . . . . ?
C14 C15D C16D C18D 117.1(11) . . . . ?
C19D C15D C16D C18D -116.6(11) . . . . ?
C17D C16D C18D C15D 149.1(12) . . . . ?
C19D C16D C18D C15D -77.3(10) . . . . ?
C17D C16D C19D C15D -158.3(15) . . . . ?
C18D C16D C19D C15D 79.5(9) . . . . ?
